data_2018984
loop_
_publ_author_name
'He, Hua'
'Stoyko, Stanislav S.'
'Mar, Arthur'
'Bobev, Svilen'

_publ_section_title
;
 Ternary K~2~Zn~5~As~4~-type pnictides Rb~2~Cd~5~As~4~ and
 Rb~2~Zn~5~Sb~4~, and the solid solution Rb~2~Cd~5~(As,Sb)~4~
;
_journal_coeditor_code OV3027
_journal_issue 5
_journal_name_full 'Acta Crystallographica Section C'
_journal_page_first 455
_journal_page_last 459
_journal_paper_doi 10.1107/S010827011300766X
_journal_volume 69
_journal_year 2013
_chemical_formula_iupac 'Rb2 Cd5 As4'
_chemical_formula_structural 'Rb2 Cd5 As4'
_chemical_formula_sum 'As4 Cd5 Rb2'
_chemical_formula_weight 1032.62
_chemical_name_common 'Dirubidium pentacadmium tetraarsenide'
_chemical_name_systematic
;
Dirubidium pentacadmium tetraarsenide
;
_space_group_IT_number 63
_symmetry_cell_setting orthorhombic
_symmetry_space_group_name_Hall '-C 2c 2'
_symmetry_space_group_name_H-M 'C m c m'
_atom_sites_solution_primary direct
_atom_sites_solution_secondary difmap
_audit_creation_method SHELXL97
_cell_angle_alpha 90.00
_cell_angle_beta 90.00
_cell_angle_gamma 90.00
_cell_formula_units_Z 4
_cell_length_a 12.432(4)
_cell_length_b 7.587(3)
_cell_length_c 12.507(4)
_cell_measurement_reflns_used 1019
_cell_measurement_temperature 200(2)
_cell_measurement_theta_max 25.67
_cell_measurement_theta_min 3.15
_cell_volume 1179.7(7)
_computing_cell_refinement 'SMART (Bruker, 2002)'
_computing_data_collection 'SMART (Bruker, 2002)'
_computing_data_reduction 'SAINT (Bruker, 2002)'
_computing_molecular_graphics 'SHELXTL (Sheldrick, 2008<i>b</i>)'
_computing_publication_material 'SHELXTL (Sheldrick, 2008<i>b</i>)'
_computing_structure_refinement 'SHELXL97 (Sheldrick, 2008<i>b</i>)'
_computing_structure_solution 'SHELXS97 (Sheldrick, 2008<i>b</i>)'
_diffrn_ambient_temperature 200(2)
_diffrn_measured_fraction_theta_full 1.000
_diffrn_measured_fraction_theta_max 1.000
_diffrn_measurement_device_type 'Bruker SMART CCD area-detector'
_diffrn_measurement_method '\f and \w'
_diffrn_radiation_monochromator graphite
_diffrn_radiation_source 'fine-focus sealed tube'
_diffrn_radiation_type MoK\a
_diffrn_radiation_wavelength 0.71073
_diffrn_reflns_av_R_equivalents 0.0558
_diffrn_reflns_av_sigmaI/netI 0.0270
_diffrn_reflns_limit_h_max 16
_diffrn_reflns_limit_h_min -16
_diffrn_reflns_limit_k_max 9
_diffrn_reflns_limit_k_min -9
_diffrn_reflns_limit_l_max 16
_diffrn_reflns_limit_l_min -16
_diffrn_reflns_number 7479
_diffrn_reflns_theta_full 27.71
_diffrn_reflns_theta_max 27.71
_diffrn_reflns_theta_min 3.15
_diffrn_standards_number 0
_exptl_absorpt_coefficient_mu 28.136
_exptl_absorpt_correction_T_max 0.5397
_exptl_absorpt_correction_T_min 0.3990
_exptl_absorpt_correction_type multi-scan
_exptl_absorpt_process_details '(SADABS; Sheldrick, 2008<i>a</i>)'
_exptl_crystal_colour silver
_exptl_crystal_density_diffrn 5.814
_exptl_crystal_density_method 'not measured'
_exptl_crystal_description block
_exptl_crystal_F_000 1784
_exptl_crystal_size_max 0.04
_exptl_crystal_size_mid 0.03
_exptl_crystal_size_min 0.03
_refine_diff_density_max 1.032
_refine_diff_density_min -1.104
_refine_ls_extinction_method none
_refine_ls_goodness_of_fit_ref 1.004
_refine_ls_matrix_type full
_refine_ls_number_parameters 34
_refine_ls_number_reflns 754
_refine_ls_number_restraints 0
_refine_ls_restrained_S_all 1.004
_refine_ls_R_factor_all 0.0318
_refine_ls_R_factor_gt 0.0214
_refine_ls_shift/su_max 0.000
_refine_ls_shift/su_mean 0.000
_refine_ls_structure_factor_coef Fsqd
_refine_ls_weighting_details 'calc w = 1/[\s^2^(Fo^2^)+(0.0180P)^2^+0.0000P] where P=(Fo^2^+2Fc^2^)/3'
_refine_ls_weighting_scheme calc
_refine_ls_wR_factor_gt 0.0406
_refine_ls_wR_factor_ref 0.0431
_reflns_number_gt 615
_reflns_number_total 754
_reflns_threshold_expression I>2\s(I)
_cod_data_source_file ov3027.cif
_cod_data_source_block I
_cod_database_code 2018984
_cod_database_fobs_code 2018984

loop_
_symmetry_equiv_pos_as_xyz
'x, y, z'
'-x, -y, z+1/2'
'-x, y, -z+1/2'
'x, -y, -z'
'x+1/2, y+1/2, z'
'-x+1/2, -y+1/2, z+1/2'
'-x+1/2, y+1/2, -z+1/2'
'x+1/2, -y+1/2, -z'
'-x, -y, -z'
'x, y, -z-1/2'
'x, -y, z-1/2'
'-x, y, z'
'-x+1/2, -y+1/2, -z'
'x+1/2, y+1/2, -z-1/2'
'x+1/2, -y+1/2, z-1/2'
'-x+1/2, y+1/2, z'

loop_
_atom_site_type_symbol
_atom_site_label
_atom_site_fract_x
_atom_site_fract_y
_atom_site_fract_z
_atom_site_U_iso_or_equiv
_atom_site_adp_type
_atom_site_calc_flag
_atom_site_refinement_flags
_atom_site_occupancy
_atom_site_symmetry_multiplicity
Rb Rb1 0.20949(6) 0.0000 0.0000 0.02520(19) Uani d S 1 2
Cd Cd1 0.14652(4) 0.38073(7) 0.2500 0.01936(14) Uani d S 1 2
Cd Cd2 0.0000 0.65040(7) 0.10604(4) 0.01920(14) Uani d S 1 2
Cd Cd3 0.0000 0.00729(10) 0.2500 0.02174(19) Uani d S 1 4
As As1 0.34328(5) 0.25315(10) 0.2500 0.01573(17) Uani d S 1 2
As As2 0.0000 0.27439(10) 0.09904(6) 0.01520(17) Uani d S 1 2

loop_
_atom_site_aniso_label
_atom_site_aniso_U_11
_atom_site_aniso_U_22
_atom_site_aniso_U_33
_atom_site_aniso_U_12
_atom_site_aniso_U_13
_atom_site_aniso_U_23
Rb1 0.0242(4) 0.0260(4) 0.0254(4) 0.000 0.000 0.0029(3)
Cd1 0.0130(3) 0.0236(3) 0.0215(3) 0.0011(2) 0.000 0.000
Cd2 0.0225(3) 0.0223(3) 0.0129(3) 0.000 0.000 -0.0009(2)
Cd3 0.0239(4) 0.0147(4) 0.0266(4) 0.000 0.000 0.000
As1 0.0111(4) 0.0163(4) 0.0198(4) 0.0014(3) 0.000 0.000
As2 0.0189(4) 0.0157(4) 0.0110(4) 0.000 0.000 -0.0001(3)

loop_
_atom_type_symbol
_atom_type_description
_atom_type_scat_dispersion_real
_atom_type_scat_dispersion_imag
_atom_type_scat_source
As As 0.0499 2.0058 'International Tables Vol C Tables 4.2.6.8 and 6.1.1.4'
Rb Rb -0.9393 2.9676 'International Tables Vol C Tables 4.2.6.8 and 6.1.1.4'
Cd Cd -0.8075 1.2024 'International Tables Vol C Tables 4.2.6.8 and 6.1.1.4'

loop_
_geom_angle_atom_site_label_1
_geom_angle_atom_site_label_2
_geom_angle_atom_site_label_3
_geom_angle_site_symmetry_1
_geom_angle_site_symmetry_3
_geom_angle
As1 Cd1 As2 . . 120.59(3)
As1 Cd1 As2 . 10_556 120.59(3)
As2 Cd1 As2 . 10_556 86.92(4)
As1 Cd1 As1 . 7 109.02(3)
As2 Cd1 As1 . 7 108.87(2)
As2 Cd1 As1 10_556 7 108.87(2)
As1 Cd1 Cd2 . . 138.275(19)
As2 Cd1 Cd2 . . 55.73(3)
As2 Cd1 Cd2 10_556 . 101.10(3)
As1 Cd1 Cd2 7 . 53.23(2)
As1 Cd1 Cd2 . 10_556 138.275(19)
As2 Cd1 Cd2 . 10_556 101.10(3)
As2 Cd1 Cd2 10_556 10_556 55.73(3)
As1 Cd1 Cd2 7 10_556 53.23(2)
Cd2 Cd1 Cd2 . 10_556 66.63(3)
As1 Cd1 Cd3 . . 101.15(3)
As2 Cd1 Cd3 . . 52.69(2)
As2 Cd1 Cd3 10_556 . 52.69(2)
As1 Cd1 Cd3 7 . 149.83(3)
Cd2 Cd1 Cd3 . . 102.97(3)
Cd2 Cd1 Cd3 10_556 . 102.97(3)
As2 Cd2 As1 9_565 7 125.06(2)
As2 Cd2 As1 9_565 5_455 125.06(2)
As1 Cd2 As1 7 5_455 89.60(4)
As2 Cd2 As2 9_565 . 100.78(3)
As1 Cd2 As2 7 . 107.56(2)
As1 Cd2 As2 5_455 . 107.56(2)
As2 Cd2 Cd3 9_565 1_565 111.08(3)
As1 Cd2 Cd3 7 1_565 53.46(2)
As1 Cd2 Cd3 5_455 1_565 53.46(2)
As2 Cd2 Cd3 . 1_565 148.14(3)
As2 Cd2 Cd1 9_565 . 132.20(2)
As1 Cd2 Cd1 7 . 55.02(3)
As1 Cd2 Cd1 5_455 . 102.11(3)
As2 Cd2 Cd1 . . 52.63(2)
Cd3 Cd2 Cd1 1_565 . 102.45(3)
As2 Cd2 Cd1 9_565 3 132.20(2)
As1 Cd2 Cd1 7 3 102.11(3)
As1 Cd2 Cd1 5_455 3 55.02(3)
As2 Cd2 Cd1 . 3 52.63(2)
Cd3 Cd2 Cd1 1_565 3 102.45(3)
Cd1 Cd2 Cd1 . 3 67.51(3)
As1 Cd3 As1 5_445 7_545 90.60(5)
As1 Cd3 As2 5_445 10_556 120.975(18)
As1 Cd3 As2 7_545 10_556 120.975(18)
As1 Cd3 As2 5_445 . 120.975(19)
As1 Cd3 As2 7_545 . 120.975(19)
As2 Cd3 As2 10_556 . 85.95(5)
As1 Cd3 Cd2 5_445 1_545 54.14(2)
As1 Cd3 Cd2 7_545 1_545 54.14(2)
As2 Cd3 Cd2 10_556 1_545 170.65(3)
As2 Cd3 Cd2 . 1_545 103.40(3)
As1 Cd3 Cd2 5_445 10_546 54.14(2)
As1 Cd3 Cd2 7_545 10_546 54.14(2)
As2 Cd3 Cd2 10_556 10_546 103.40(3)
As2 Cd3 Cd2 . 10_546 170.65(3)
Cd2 Cd3 Cd2 1_545 10_546 67.24(4)
As1 Cd3 Cd1 5_445 3 101.96(3)
As1 Cd3 Cd1 7_545 3 167.44(3)
As2 Cd3 Cd1 10_556 3 52.02(2)
As2 Cd3 Cd1 . 3 52.02(2)
Cd2 Cd3 Cd1 1_545 3 134.462(17)
Cd2 Cd3 Cd1 10_546 3 134.462(17)
As1 Cd3 Cd1 5_445 . 167.44(3)
As1 Cd3 Cd1 7_545 . 101.97(3)
As2 Cd3 Cd1 10_556 . 52.02(2)
As2 Cd3 Cd1 . . 52.02(2)
Cd2 Cd3 Cd1 1_545 . 134.463(16)
Cd2 Cd3 Cd1 10_546 . 134.463(16)
Cd1 Cd3 Cd1 3 . 65.47(3)
Cd1 As1 Cd3 . 5 113.71(4)
Cd1 As1 Cd2 . 14_546 139.369(18)
Cd3 As1 Cd2 5 14_546 72.39(3)
Cd1 As1 Cd2 . 5_545 139.369(18)
Cd3 As1 Cd2 5 5_545 72.39(3)
Cd2 As1 Cd2 14_546 5_545 81.26(4)
Cd1 As1 Cd1 . 7_545 114.16(3)
Cd3 As1 Cd1 5 7_545 132.13(3)
Cd2 As1 Cd1 14_546 7_545 71.75(2)
Cd2 As1 Cd1 5_545 7_545 71.75(2)
Cd2 As2 Cd1 9_565 3 127.42(3)
Cd2 As2 Cd1 9_565 . 127.42(3)
Cd1 As2 Cd1 3 . 83.16(4)
Cd2 As2 Cd3 9_565 . 145.52(3)
Cd1 As2 Cd3 3 . 75.29(3)
Cd1 As2 Cd3 . . 75.30(3)
Cd2 As2 Cd2 9_565 . 79.22(3)
Cd1 As2 Cd2 3 . 71.65(2)
Cd1 As2 Cd2 . . 71.64(2)
Cd3 As2 Cd2 . . 135.27(3)

loop_
_geom_bond_atom_site_label_1
_geom_bond_atom_site_label_2
_geom_bond_site_symmetry_2
_geom_bond_distance
Cd1 As1 . 2.6306(12)
Cd1 As2 . 2.7447(9)
Cd1 As2 10_556 2.7447(9)
Cd1 As1 7 2.8284(14)
Cd1 Cd2 . 3.2781(9)
Cd1 Cd2 10_556 3.2781(9)
Cd1 Cd3 . 3.3683(12)
Cd2 As2 9_565 2.6278(12)
Cd2 As1 7 2.7651(9)
Cd2 As1 5_455 2.7650(9)
Cd2 As2 . 2.8541(13)
Cd2 Cd3 1_565 3.2517(12)
Cd2 Cd1 3 3.2781(9)
Cd3 As1 5_445 2.7411(11)
Cd3 As1 7_545 2.7411(11)
Cd3 As2 10_556 2.7697(11)
Cd3 As2 . 2.7697(11)
Cd3 Cd2 1_545 3.2517(12)
Cd3 Cd2 10_546 3.2517(12)
Cd3 Cd1 3 3.3683(12)
As1 Cd3 5 2.7411(11)
As1 Cd2 14_546 2.7651(9)
As1 Cd2 5_545 2.7651(9)
As1 Cd1 7_545 2.8284(14)
As2 Cd2 9_565 2.6278(12)
As2 Cd1 3 2.7447(9)
